data_1559753
loop_
_publ_author_name
'Vaddypally, Shivaiah'
'Kiselev, Vitaly G.'
'Byrne, Alex N.'
'Goldsmith, C. Franklin'
'Zdilla, Michael J.'

_publ_section_title
;
 Transition-metal-mediated reduction and reversible double-cyclization of
 cyanuric triazide to an asymmetric bitetrazolate involving cleavage of
 the six-membered aromatic ring.
;
_journal_issue 6
_journal_name_full 'Chemical science'
_journal_page_first 2268
_journal_page_last 2275
_journal_paper_doi 10.1039/d0sc04949b
_journal_volume 12
_journal_year 2020
_chemical_formula_moiety '2(C18 H15 Fe N13), 2(C4 H8 O1), C2 H3 N'
_chemical_formula_sum 'C46 H49 Fe2 N27 O2'
_chemical_formula_weight 1123.82
_chemical_properties_physical Air-sensitive,Explosive
_space_group_crystal_system triclinic
_space_group_IT_number 2
_space_group_name_Hall '-P 1'
_space_group_name_H-M_alt 'P -1'
_atom_sites_solution_hydrogens geom
_atom_sites_solution_primary direct
_atom_sites_solution_secondary difmap
_audit_creation_date 2020-08-06
_audit_creation_method
;
Olex2 1.2
(compiled 2018.05.29 svn.r3508 for OlexSys, GUI svn.r5506)
;
_audit_update_record
;
2020-08-21 deposited with the CCDC.	2020-12-01 downloaded from the CCDC.
;
_cell_angle_alpha 91.221(6)
_cell_angle_beta 106.188(6)
_cell_angle_gamma 99.178(7)
_cell_formula_units_Z 2
_cell_length_a 11.034(4)
_cell_length_b 13.414(6)
_cell_length_c 18.758(8)
_cell_measurement_reflns_used 1627
_cell_measurement_temperature 100(2)
_cell_measurement_theta_max 22.62
_cell_measurement_theta_min 2.27
_cell_volume 2625.8(19)
_computing_cell_refinement 'SAINT V8.40A (Bruker, 2016)'
_computing_data_collection 'COSMO (Bruker, 2016)'
_computing_data_reduction 'SAINT V8.40A (Bruker, 2016)'
_computing_molecular_graphics 'Olex2 (Dolomanov et al., 2009)'
_computing_publication_material 'Olex2 (Dolomanov et al., 2009)'
_computing_structure_refinement 'XL (Sheldrick, 2008)'
_computing_structure_solution 'ShelXS (Sheldrick, 2008)'
_diffrn_ambient_temperature 100.04
_diffrn_detector_area_resol_mean 8.333
_diffrn_measured_fraction_theta_full 0.953
_diffrn_measured_fraction_theta_max 0.953
_diffrn_measurement_device_type 'Bruker APEX-II CCD'
_diffrn_measurement_method '\f and \w scans'
_diffrn_radiation_type MoK\a
_diffrn_radiation_wavelength 0.71073
_diffrn_reflns_av_R_equivalents 0.0496
_diffrn_reflns_av_unetI/netI 0.1020
_diffrn_reflns_Laue_measured_fraction_full 0.953
_diffrn_reflns_Laue_measured_fraction_max 0.953
_diffrn_reflns_limit_h_max 12
_diffrn_reflns_limit_h_min -6
_diffrn_reflns_limit_k_max 15
_diffrn_reflns_limit_k_min -15
_diffrn_reflns_limit_l_max 22
_diffrn_reflns_limit_l_min -22
_diffrn_reflns_number 14524
_diffrn_reflns_point_group_measured_fraction_full 0.953
_diffrn_reflns_point_group_measured_fraction_max 0.953
_diffrn_reflns_theta_full 24.709
_diffrn_reflns_theta_max 24.709
_diffrn_reflns_theta_min 1.133
_diffrn_source 'sealed tube'
_diffrn_standards_number 0
_exptl_absorpt_coefficient_mu 0.620
_exptl_absorpt_correction_T_max 0.7449
_exptl_absorpt_correction_T_min 0.5666
_exptl_absorpt_correction_type multi-scan
_exptl_absorpt_process_details
'SADABS-2016/2 (Bruker,2016/2) was used for absorption correction. wR2(int) was 0.0570 before and 0.0423 after correction. The Ratio of minimum to maximum transmission is 0.7606. The \l/2 correction factor is Not present.'
_exptl_crystal_colour colourless
_exptl_crystal_density_diffrn 1.421
_exptl_crystal_description Plate
_exptl_crystal_F_000 1164
_exptl_crystal_size_max 0.15
_exptl_crystal_size_mid 0.096
_exptl_crystal_size_min 0.037
_refine_diff_density_max 1.247
_refine_diff_density_min -0.785
_refine_diff_density_rms 0.093
_refine_ls_extinction_method none
_refine_ls_goodness_of_fit_ref 1.014
_refine_ls_hydrogen_treatment constr
_refine_ls_matrix_type full
_refine_ls_number_parameters 842
_refine_ls_number_reflns 8515
_refine_ls_number_restraints 590
_refine_ls_restrained_S_all 1.000
_refine_ls_R_factor_all 0.1470
_refine_ls_R_factor_gt 0.0685
_refine_ls_shift/su_max 0.000
_refine_ls_shift/su_mean 0.000
_refine_ls_structure_factor_coef Fsqd
_refine_ls_weighting_details 'w=1/[\s^2^(Fo^2^)+(0.1196P)^2^+0.6232P] where P=(Fo^2^+2Fc^2^)/3'
_refine_ls_weighting_scheme calc
_refine_ls_wR_factor_gt 0.1671
_refine_ls_wR_factor_ref 0.2186
_reflns_Friedel_coverage 0.000
_reflns_number_gt 4540
_reflns_number_total 8515
_reflns_threshold_expression 'I > 2\s(I)'
_cod_data_source_file d0sc04949b2.cif
_cod_data_source_block 2b
_cod_depositor_comments
;Adding full bibliography for 1559749--1559754.cif.

 Adding full bibliography for 1559749--1559754.cif.
;
_cod_original_cell_volume 2625.7(19)
_cod_database_code 1559753
_shelx_shelxl_version_number 2018/3
_shelx_space_group_comment
;
The symmetry employed for this shelxl refinement is uniquely defined
by the following loop, which should always be used as a source of
symmetry information in preference to the above space-group names.
They are only intended as comments.
;
_shelx_estimated_absorpt_t_max 0.977
_shelx_estimated_absorpt_t_min 0.913
_olex2_refinement_description
;
1. Fixed Uiso
 At 1.2 times of:
  All C(H) groups, All C(H,H) groups
 At 1.5 times of:
  All C(H,H,H) groups
2. Restrained distances
 O2S-C10S = O2S-C7S = O1S-C3S = O1S-C6S
 1.45 with sigma of 0.01
 O2T-C10T = O2T-C7T = O1T-C3T = O1T-C6T
 1.45 with sigma of 0.01
 C9S-C10S = C9S-C8S = C8S-C7S = C4S-C3S = C5S-C4S = C6S-C5S
 1.54 with sigma of 0.01
 C9T-C10T = C9T-C8T = C8T-C7T = C4T-C3T = C5T-C4T = C6T-C5T
 1.54 with sigma of 0.01
 C7S-C10S
 2.29 with sigma of 0.02
 C7T-C10T
 2.29 with sigma of 0.02
 C6S-C3S
 2.29 with sigma of 0.02
 C6T-C3T
 2.29 with sigma of 0.02
 O2S-C8S
 2.44 with sigma of 0.02
 O2T-C8T
 2.44 with sigma of 0.02
 O2S-C9S
 2.44 with sigma of 0.02
 O2T-C9T
 2.44 with sigma of 0.02
 O1S-C5S
 2.44 with sigma of 0.02
 O1T-C5T
 2.44 with sigma of 0.02
 O1S-C4S
 2.44 with sigma of 0.02
 O1T-C4T
 2.44 with sigma of 0.02
 C10S-C8S
 2.52 with sigma of 0.02
 C10T-C8T
 2.52 with sigma of 0.02
 C9S-C7S
 2.52 with sigma of 0.02
 C9T-C7T
 2.52 with sigma of 0.02
 C3S-C5S
 2.52 with sigma of 0.02
 C3T-C5T
 2.52 with sigma of 0.02
 C6S-C4S
 2.52 with sigma of 0.02
 C6T-C4T
 2.52 with sigma of 0.02
3. Rigid bond restraints
 N51, N51A, C52, C52A, C53, C53A, C54, C54A, C55, C55A, C56, C56A
 with sigma for 1-2 distances of 0.01 and sigma for 1-3 distances of 0.01
 O2S, C7S, C8S, C9S, C10S, O2T, C7T, C8T, C9T, C10T
 with sigma for 1-2 distances of 0.03 and sigma for 1-3 distances of 0.03
 O1S, C3S, C4S, C5S, C6S, O1T, C3T, C4T, C5T, C6T
 with sigma for 1-2 distances of 0.03 and sigma for 1-3 distances of 0.03
4. Uiso/Uaniso restraints and constraints
N51 \\sim N51A \\sim C52 \\sim C52A \\sim C53 \\sim C53A \\sim C54 \\sim C54A
\\sim C55 \\sim C55A \\sim C56 \\sim C56A: within 2A with sigma of 0.01 and
sigma for terminal atoms of 0.02
O2S \\sim C7S \\sim C8S \\sim C9S \\sim C10S \\sim O2T \\sim C7T \\sim C8T
\\sim C9T \\sim C10T: within 2A with sigma of 0.03 and sigma for terminal atoms
of 0.06
O1S \\sim C3S \\sim C4S \\sim C5S \\sim C6S \\sim O1T \\sim C3T \\sim C4T \\sim
C5T \\sim C6T: within 2A with sigma of 0.03 and sigma for terminal atoms of 0.06
5. Same fragment restrains
{N51, C52, C53, C54, C55, C56} sigma for 1-2: 0.02, 1-3: 0.04
as
{N51A, C52A, C53A, C54A, C55A, C56A}
6. Others
 Sof(N51A)=Sof(C52A)=Sof(H52A)=Sof(C53A)=Sof(H53A)=Sof(C54A)=Sof(H54A)=
 Sof(C55A)=Sof(H55A)=Sof(C56A)=Sof(H56A)=1-FVAR(1)
 Sof(N51)=Sof(C52)=Sof(H52)=Sof(C53)=Sof(H53)=Sof(C54)=Sof(H54)=Sof(C55)=
 Sof(H55)=Sof(C56)=Sof(H56)=FVAR(1)
 Sof(O2T)=Sof(C7T)=Sof(H7TA)=Sof(H7TB)=Sof(C8T)=Sof(H8TA)=Sof(H8TB)=Sof(C9T)=
 Sof(H9TA)=Sof(H9TB)=Sof(C10T)=Sof(H10C)=Sof(H10D)=1-FVAR(2)
 Sof(O2S)=Sof(C7S)=Sof(H7SA)=Sof(H7SB)=Sof(C8S)=Sof(H8SA)=Sof(H8SB)=Sof(C9S)=
 Sof(H9SA)=Sof(H9SB)=Sof(C10S)=Sof(H10A)=Sof(H10B)=FVAR(2)
 Sof(O1T)=Sof(C3T)=Sof(H3TA)=Sof(H3TB)=Sof(C4T)=Sof(H4TA)=Sof(H4TB)=Sof(C5T)=
 Sof(H5TA)=Sof(H5TB)=Sof(C6T)=Sof(H6TA)=Sof(H6TB)=1-FVAR(3)
 Sof(O1S)=Sof(C3S)=Sof(H3SA)=Sof(H3SB)=Sof(C4S)=Sof(H4SA)=Sof(H4SB)=Sof(C5S)=
 Sof(H5SA)=Sof(H5SB)=Sof(C6S)=Sof(H6SA)=Sof(H6SB)=FVAR(3)
7.a Secondary CH2 refined with riding coordinates:
 C3S(H3SA,H3SB), C4S(H4SA,H4SB), C5S(H5SA,H5SB), C6S(H6SA,H6SB), C3T(H3TA,
 H3TB), C4T(H4TA,H4TB), C5T(H5TA,H5TB), C6T(H6TA,H6TB), C7S(H7SA,H7SB),
 C8S(H8SA,H8SB), C9S(H9SA,H9SB), C10S(H10A,H10B), C7T(H7TA,H7TB), C8T(H8TA,
 H8TB), C9T(H9TA,H9TB), C10T(H10C,H10D)
7.b Aromatic/amide H refined with riding coordinates:
 C12(H12), C13(H13), C14(H14), C15(H15), C16(H16), C22(H22), C23(H23),
 C24(H24), C25(H25), C26(H26), C32(H32), C33(H33), C34(H34), C35(H35), C36(H36),
  C52A(H52A), C53A(H53A), C54A(H54A), C55A(H55A), C56A(H56A), C52(H52),
 C53(H53), C54(H54), C55(H55), C56(H56), C62(H62), C63(H63), C64(H64), C65(H65),
  C66(H66), C72(H72), C73(H73), C74(H74), C75(H75), C76(H76)
7.c Idealised Me refined as rotating group:
 C2S(H2SA,H2SB,H2SC)
;
_olex2_submission_special_instructions 'No special instructions were received'

loop_
_space_group_symop_operation_xyz
'x, y, z'
'-x, -y, -z'

loop_
_atom_site_label
_atom_site_type_symbol
_atom_site_fract_x
_atom_site_fract_y
_atom_site_fract_z
_atom_site_U_iso_or_equiv
_atom_site_adp_type
_atom_site_occupancy
_atom_site_site_symmetry_order
_atom_site_calc_flag
_atom_site_refinement_flags_posn
_atom_site_refinement_flags_adp
_atom_site_refinement_flags_occupancy
_atom_site_disorder_assembly
_atom_site_disorder_group
Fe1 Fe 1.18292(9) 0.39878(6) 1.07373(4) 0.0332(3) Uani 1 1 d . . . . .
N1 N 1.0089(5) 0.5850(4) 0.9353(3) 0.0364(13) Uani 1 1 d . . . . .
N2 N 1.1725(5) 0.4774(3) 0.9700(2) 0.0305(12) Uani 1 1 d . . . . .
N3 N 1.1728(6) 0.4343(4) 0.8446(3) 0.0386(13) Uani 1 1 d . . . . .
N4 N 1.2553(6) 0.3873(4) 0.8187(3) 0.0440(14) Uani 1 1 d . . . . .
N5 N 1.3444(5) 0.3631(4) 0.8720(3) 0.0400(14) Uani 1 1 d . . . . .
N6 N 1.3226(5) 0.3948(3) 0.9353(2) 0.0300(12) Uani 1 1 d . . . . .
N7 N 1.5242(5) 0.3740(4) 1.0163(3) 0.0368(13) Uani 1 1 d . . . . .
N8 N 1.5668(6) 0.3703(4) 1.0915(3) 0.0415(14) Uani 1 1 d . . . . .
N9 N 1.4761(6) 0.3791(4) 1.1211(3) 0.0402(14) Uani 1 1 d . . . . .
N10 N 1.3693(5) 0.3886(4) 1.0668(2) 0.0338(13) Uani 1 1 d . . . . .
N11 N 1.2064(5) 0.3187(4) 1.1742(3) 0.0359(13) Uani 1 1 d . . . . .
N21 N 1.1086(5) 0.2564(4) 1.0022(3) 0.0346(13) Uani 1 1 d . . . . .
N31 N 1.2454(5) 0.5455(4) 1.1363(3) 0.0343(13) Uani 1 1 d . . . . .
C1 C 1.0859(6) 0.5333(4) 0.9481(3) 0.0302(14) Uani 1 1 d . . . . .
C2 C 1.2179(6) 0.4387(4) 0.9176(3) 0.0319(15) Uani 1 1 d . . . . .
C3 C 1.4060(6) 0.3860(4) 1.0058(3) 0.0286(14) Uani 1 1 d . . . . .
C12 C 1.3110(7) 0.3471(5) 1.2333(3) 0.0438(17) Uani 1 1 d . . . . .
H12 H 1.371390 0.405141 1.231094 0.053 Uiso 1 1 calc R . . . .
C13 C 1.3326(8) 0.2941(6) 1.2969(4) 0.053(2) Uani 1 1 d . . . . .
H13 H 1.407352 0.314161 1.337456 0.064 Uiso 1 1 calc R . . . .
C14 C 1.2422(8) 0.2111(5) 1.2998(4) 0.056(2) Uani 1 1 d . . . . .
H14 H 1.254063 0.173893 1.342970 0.067 Uiso 1 1 calc R . . . .
C15 C 1.1366(8) 0.1828(5) 1.2410(4) 0.054(2) Uani 1 1 d . . . . .
H15 H 1.074562 0.125397 1.242108 0.065 Uiso 1 1 calc R . . . .
C16 C 1.1216(8) 0.2393(5) 1.1795(4) 0.0471(18) Uani 1 1 d . . . . .
H16 H 1.046732 0.220310 1.138841 0.057 Uiso 1 1 calc R . . . .
C22 C 1.1731(7) 0.1782(5) 1.0133(4) 0.0441(17) Uani 1 1 d . . . . .
H22 H 1.244797 0.182518 1.056131 0.053 Uiso 1 1 calc R . . . .
C23 C 1.1410(7) 0.0939(5) 0.9668(4) 0.0513(19) Uani 1 1 d . . . . .
H23 H 1.189003 0.040371 0.977184 0.062 Uiso 1 1 calc R . . . .
C24 C 1.0391(9) 0.0862(6) 0.9046(5) 0.061(2) Uani 1 1 d . . . . .
H24 H 1.015104 0.027816 0.870896 0.073 Uiso 1 1 calc R . . . .
C25 C 0.9718(8) 0.1655(6) 0.8919(4) 0.061(2) Uani 1 1 d . . . . .
H25 H 0.900221 0.162867 0.849244 0.073 Uiso 1 1 calc R . . . .
C26 C 1.0098(7) 0.2476(5) 0.9416(4) 0.0462(18) Uani 1 1 d . . . . .
H26 H 0.962797 0.301730 0.932388 0.055 Uiso 1 1 calc R . . . .
C32 C 1.1966(7) 0.5723(5) 1.1892(3) 0.0421(17) Uani 1 1 d . . . . .
H32 H 1.134634 0.523939 1.201972 0.051 Uiso 1 1 calc R . . . .
C33 C 1.2301(8) 0.6649(6) 1.2261(4) 0.052(2) Uani 1 1 d . . . . .
H33 H 1.191872 0.680837 1.263510 0.063 Uiso 1 1 calc R . . . .
C34 C 1.3204(8) 0.7354(6) 1.2086(4) 0.0524(19) Uani 1 1 d . . . . .
H34 H 1.346190 0.800934 1.233688 0.063 Uiso 1 1 calc R . . . .
C35 C 1.3720(7) 0.7092(5) 1.1544(4) 0.0471(18) Uani 1 1 d . . . . .
H35 H 1.434359 0.756538 1.141052 0.057 Uiso 1 1 calc R . . . .
C36 C 1.3336(7) 0.6145(5) 1.1192(3) 0.0398(16) Uani 1 1 d . . . . .
H36 H 1.370405 0.596804 1.081572 0.048 Uiso 1 1 calc R . . . .
Fe2 Fe 0.16650(9) 0.87234(6) 0.55237(4) 0.0349(3) Uani 1 1 d . . . . .
N41 N 0.0217(5) 1.1036(4) 0.4536(3) 0.0356(13) Uani 1 1 d . . . . .
N42 N 0.1685(5) 0.9817(4) 0.4660(3) 0.0317(12) Uani 1 1 d . . . . .
N43 N 0.1613(6) 0.9714(4) 0.3359(3) 0.0409(14) Uani 1 1 d . . . . .
N44 N 0.2331(7) 0.9272(5) 0.3003(3) 0.0532(16) Uani 1 1 d . . . . .
N45 N 0.3209(6) 0.8884(4) 0.3461(3) 0.0492(15) Uani 1 1 d . . . . .
N46 N 0.3056(5) 0.9067(4) 0.4142(3) 0.0388(13) Uani 1 1 d . . . . .
N47 N 0.5054(6) 0.8698(5) 0.4860(3) 0.0564(17) Uani 1 1 d . . . . .
N48 N 0.5469(7) 0.8457(5) 0.5576(4) 0.0637(19) Uani 1 1 d . . . . .
N49 N 0.4578(6) 0.8431(5) 0.5898(3) 0.0515(16) Uani 1 1 d . . . . .
N50 N 0.3513(6) 0.8630(4) 0.5403(3) 0.0407(14) Uani 1 1 d . . . . .
N51 N 0.170(2) 0.764(2) 0.6352(11) 0.037(3) Uani 0.57(2) 1 d D U P A 1
N51A N 0.142(3) 0.757(3) 0.6319(15) 0.040(3) Uani 0.43(2) 1 d D U P A 2
C52A C 0.244(2) 0.741(2) 0.6860(13) 0.043(3) Uani 0.43(2) 1 d D U P A 2
H52A H 0.327287 0.770923 0.684509 0.052 Uiso 0.43(2) 1 calc R . P A 2
C53A C 0.232(2) 0.6808(17) 0.7445(11) 0.048(3) Uani 0.43(2) 1 d D U P A 2
H53A H 0.305377 0.668300 0.781527 0.057 Uiso 0.43(2) 1 calc R . P A 2
C54A C 0.114(3) 0.6414(16) 0.7470(10) 0.048(3) Uani 0.43(2) 1 d D U P A 2
H54A H 0.103015 0.602566 0.787270 0.058 Uiso 0.43(2) 1 calc R . P A 2
C55A C 0.009(2) 0.6568(17) 0.6917(11) 0.045(3) Uani 0.43(2) 1 d D U P A 2
H55A H -0.075203 0.628691 0.692533 0.055 Uiso 0.43(2) 1 calc R . P A 2
C56A C 0.029(2) 0.714(2) 0.6354(12) 0.042(3) Uani 0.43(2) 1 d D U P A 2
H56A H -0.043420 0.722876 0.596213 0.051 Uiso 0.43(2) 1 calc R . P A 2
N61 N 0.0846(6) 0.7527(4) 0.4632(3) 0.0395(14) Uani 1 1 d . . . . .
N71 N 0.2399(5) 0.9953(4) 0.6379(3) 0.0371(13) Uani 1 1 d . . . . .
C41 C 0.0905(6) 1.0479(5) 0.4559(3) 0.0347(15) Uani 1 1 d . . . . .
C42 C 0.2089(7) 0.9573(5) 0.4072(3) 0.0371(16) Uani 1 1 d . . . . .
C43 C 0.3878(7) 0.8794(5) 0.4798(3) 0.0401(16) Uani 1 1 d . . . . .
C52 C 0.279(2) 0.7403(15) 0.6768(9) 0.042(3) Uani 0.57(2) 1 d D U P A 1
H52 H 0.356848 0.766661 0.665813 0.050 Uiso 0.57(2) 1 calc R . P A 1
C53 C 0.284(2) 0.6780(12) 0.7358(8) 0.049(3) Uani 0.57(2) 1 d D U P A 1
H53 H 0.363765 0.663384 0.765387 0.059 Uiso 0.57(2) 1 calc R . P A 1
C54 C 0.173(2) 0.6389(12) 0.7499(8) 0.047(3) Uani 0.57(2) 1 d D U P A 1
H54 H 0.172842 0.597053 0.790155 0.057 Uiso 0.57(2) 1 calc R . P A 1
C55 C 0.061(2) 0.6606(13) 0.7057(9) 0.046(3) Uani 0.57(2) 1 d D U P A 1
H55 H -0.018296 0.632339 0.713461 0.055 Uiso 0.57(2) 1 calc R . P A 1
C56 C 0.065(2) 0.7238(15) 0.6496(9) 0.042(3) Uani 0.57(2) 1 d D U P A 1
H56 H -0.013440 0.739009 0.619534 0.051 Uiso 0.57(2) 1 calc R . P A 1
C62 C 0.1362(8) 0.6685(5) 0.4636(4) 0.050(2) Uani 1 1 d . . . . .
H62 H 0.204687 0.658929 0.505144 0.060 Uiso 1 1 calc R . . . .
C63 C 0.0924(8) 0.5964(5) 0.4057(4) 0.060(2) Uani 1 1 d . . . . .
H63 H 0.128877 0.536572 0.407779 0.072 Uiso 1 1 calc R . . . .
C64 C -0.0040(9) 0.6103(6) 0.3446(4) 0.064(2) Uani 1 1 d . . . . .
H64 H -0.033397 0.561448 0.303456 0.077 Uiso 1 1 calc R . . . .
C65 C -0.0568(8) 0.6950(5) 0.3439(4) 0.053(2) Uani 1 1 d . . . . .
H65 H -0.124459 0.706253 0.302396 0.064 Uiso 1 1 calc R . . . .
C66 C -0.0110(7) 0.7634(5) 0.4037(3) 0.0437(17) Uani 1 1 d . . . . .
H66 H -0.049257 0.822160 0.403014 0.052 Uiso 1 1 calc R . . . .
C72 C 0.3289(7) 1.0725(5) 0.6329(4) 0.0465(18) Uani 1 1 d . . . . .
H72 H 0.366966 1.069430 0.593504 0.056 Uiso 1 1 calc R . . . .
C73 C 0.3672(8) 1.1547(6) 0.6814(4) 0.061(2) Uani 1 1 d . . . . .
H73 H 0.431204 1.207908 0.675837 0.073 Uiso 1 1 calc R . . . .
C74 C 0.3143(9) 1.1617(7) 0.7383(4) 0.066(2) Uani 1 1 d . . . . .
H74 H 0.340741 1.219218 0.772889 0.079 Uiso 1 1 calc R . . . .
C75 C 0.2223(9) 1.0839(6) 0.7447(4) 0.060(2) Uani 1 1 d . . . . .
H75 H 0.182387 1.086271 0.783333 0.072 Uiso 1 1 calc R . . . .
C76 C 0.1900(8) 1.0038(5) 0.6945(4) 0.0493(19) Uani 1 1 d . . . . .
H76 H 0.127204 0.949435 0.699825 0.059 Uiso 1 1 calc R . . . .
O1S O 0.6467(9) 1.0073(6) 0.9140(4) 0.092(3) Uani 0.793(7) 1 d D U P B 1
C3S C 0.6705(12) 0.9942(10) 0.8440(6) 0.106(4) Uani 0.793(7) 1 d D U P B 1
H3SA H 0.743493 0.957549 0.850070 0.128 Uiso 0.793(7) 1 calc R . P B 1
H3SB H 0.694512 1.061373 0.826173 0.128 Uiso 0.793(7) 1 calc R . P B 1
C4S C 0.5526(13) 0.9347(13) 0.7857(6) 0.110(4) Uani 0.793(7) 1 d D U P B 1
H4SA H 0.511621 0.979583 0.748644 0.132 Uiso 0.793(7) 1 calc R . P B 1
H4SB H 0.575980 0.879055 0.759639 0.132 Uiso 0.793(7) 1 calc R . P B 1
C5S C 0.4647(14) 0.8936(13) 0.8322(7) 0.141(5) Uani 0.793(7) 1 d D U P B 1
H5SA H 0.465322 0.820514 0.838420 0.169 Uiso 0.793(7) 1 calc R . P B 1
H5SB H 0.375638 0.903141 0.808282 0.169 Uiso 0.793(7) 1 calc R . P B 1
C6S C 0.5201(13) 0.9559(14) 0.9091(7) 0.144(6) Uani 0.793(7) 1 d D U P B 1
H6SA H 0.464833 1.005608 0.913469 0.172 Uiso 0.793(7) 1 calc R . P B 1
H6SB H 0.523009 0.910075 0.949960 0.172 Uiso 0.793(7) 1 calc R . P B 1
O1T O 0.584(3) 0.972(2) 0.8498(17) 0.096(6) Uani 0.207(7) 1 d D U P B 2
C3T C 0.624(5) 0.876(3) 0.869(2) 0.134(8) Uani 0.207(7) 1 d D U P B 2
H3TA H 0.590836 0.849660 0.910276 0.160 Uiso 0.207(7) 1 calc R . P B 2
H3TB H 0.718747 0.884679 0.886052 0.160 Uiso 0.207(7) 1 calc R . P B 2
C4T C 0.571(6) 0.799(3) 0.800(3) 0.148(11) Uani 0.207(7) 1 d D U P B 2
H4TA H 0.537612 0.731852 0.814032 0.178 Uiso 0.207(7) 1 calc R . P B 2
H4TB H 0.638967 0.792071 0.775904 0.178 Uiso 0.207(7) 1 calc R . P B 2
C5T C 0.462(5) 0.846(4) 0.748(2) 0.149(10) Uani 0.207(7) 1 d D U P B 2
H5TA H 0.471276 0.848347 0.696716 0.179 Uiso 0.207(7) 1 calc R . P B 2
H5TB H 0.377090 0.806984 0.745535 0.179 Uiso 0.207(7) 1 calc R . P B 2
C6T C 0.478(5) 0.955(3) 0.783(3) 0.124(10) Uani 0.207(7) 1 d D U P B 2
H6TA H 0.493274 1.004727 0.747133 0.149 Uiso 0.207(7) 1 calc R . P B 2
H6TB H 0.398764 0.963706 0.795283 0.149 Uiso 0.207(7) 1 calc R . P B 2
O2S O 0.296(5) 0.487(5) 0.591(3) 0.187(9) Uani 0.199(11) 1 d D U P C 1
C7S C 0.392(8) 0.516(6) 0.552(3) 0.185(9) Uani 0.199(11) 1 d D U P C 1
H7SA H 0.418052 0.590057 0.555766 0.222 Uiso 0.199(11) 1 calc R . P C 1
H7SB H 0.356201 0.492667 0.498252 0.222 Uiso 0.199(11) 1 calc R . P C 1
C8S C 0.509(6) 0.465(6) 0.588(4) 0.170(10) Uani 0.199(11) 1 d D U P C 1
H8SA H 0.589770 0.513269 0.596336 0.204 Uiso 0.199(11) 1 calc R . P C 1
H8SB H 0.511408 0.406068 0.555254 0.204 Uiso 0.199(11) 1 calc R . P C 1
C9S C 0.488(6) 0.429(6) 0.663(3) 0.165(10) Uani 0.199(11) 1 d D U P C 1
H9SA H 0.471066 0.354515 0.662062 0.198 Uiso 0.199(11) 1 calc R . P C 1
H9SB H 0.563867 0.456065 0.704991 0.198 Uiso 0.199(11) 1 calc R . P C 1
C10S C 0.369(6) 0.475(5) 0.667(3) 0.163(10) Uani 0.199(11) 1 d D U P C 1
H10A H 0.316073 0.429142 0.691596 0.195 Uiso 0.199(11) 1 calc R . P C 1
H10B H 0.396330 0.541338 0.695979 0.195 Uiso 0.199(11) 1 calc R . P C 1
O2T O 0.2686(15) 0.4360(13) 0.5171(8) 0.201(6) Uani 0.801(11) 1 d D U P C 2
C7T C 0.3408(19) 0.3585(13) 0.5122(8) 0.163(7) Uani 0.801(11) 1 d D U P C 2
H7TA H 0.356630 0.355966 0.462836 0.196 Uiso 0.801(11) 1 calc R . P C 2
H7TB H 0.292700 0.291938 0.518428 0.196 Uiso 0.801(11) 1 calc R . P C 2
C8T C 0.4677(16) 0.3816(15) 0.5733(10) 0.165(6) Uani 0.801(11) 1 d D U P C 2
H8TA H 0.533594 0.425762 0.556342 0.198 Uiso 0.801(11) 1 calc R . P C 2
H8TB H 0.499664 0.318722 0.590191 0.198 Uiso 0.801(11) 1 calc R . P C 2
C9T C 0.431(2) 0.4374(17) 0.6362(8) 0.187(7) Uani 0.801(11) 1 d D U P C 2
H9TA H 0.403421 0.389163 0.670254 0.224 Uiso 0.801(11) 1 calc R . P C 2
H9TB H 0.502676 0.489301 0.665246 0.224 Uiso 0.801(11) 1 calc R . P C 2
C10T C 0.318(2) 0.486(2) 0.5910(11) 0.189(7) Uani 0.801(11) 1 d D U P C 2
H10C H 0.249088 0.479493 0.616087 0.227 Uiso 0.801(11) 1 calc R . P C 2
H10D H 0.347231 0.559288 0.587754 0.227 Uiso 0.801(11) 1 calc R . P C 2
N1S N 0.1719(8) 0.8963(5) 0.8569(4) 0.080(2) Uani 1 1 d . . . . .
C1S C 0.2190(10) 0.8521(6) 0.9039(5) 0.069(2) Uani 1 1 d . . . . .
C2S C 0.2702(10) 0.7946(7) 0.9662(5) 0.088(3) Uani 1 1 d . . . . .
H2SA H 0.200381 0.761932 0.985052 0.132 Uiso 1 1 calc GR . . . .
H2SB H 0.332808 0.840022 1.005812 0.132 Uiso 1 1 calc GR . . . .
H2SC H 0.312105 0.742752 0.950081 0.132 Uiso 1 1 calc GR . . . .

loop_
_atom_site_aniso_label
_atom_site_aniso_U_11
_atom_site_aniso_U_22
_atom_site_aniso_U_33
_atom_site_aniso_U_23
_atom_site_aniso_U_13
_atom_site_aniso_U_12
Fe1 0.0410(6) 0.0342(5) 0.0281(5) 0.0207(4) 0.0088(4) 0.0166(4)
N1 0.039(4) 0.039(3) 0.036(3) 0.025(2) 0.009(2) 0.018(3)
N2 0.040(3) 0.033(3) 0.027(3) 0.020(2) 0.012(2) 0.024(2)
N3 0.050(4) 0.042(3) 0.027(3) 0.013(2) 0.012(3) 0.017(3)
N4 0.047(4) 0.054(4) 0.036(3) 0.013(3) 0.012(3) 0.019(3)
N5 0.044(4) 0.052(3) 0.028(3) 0.016(2) 0.009(3) 0.020(3)
N6 0.032(3) 0.033(3) 0.026(3) 0.014(2) 0.007(2) 0.012(2)
N7 0.038(4) 0.043(3) 0.032(3) 0.019(2) 0.008(2) 0.015(3)
N8 0.043(4) 0.052(3) 0.034(3) 0.020(3) 0.008(3) 0.022(3)
N9 0.041(4) 0.051(3) 0.031(3) 0.022(2) 0.005(3) 0.019(3)
N10 0.036(3) 0.034(3) 0.029(3) 0.015(2) -0.001(2) 0.016(2)
N11 0.047(4) 0.038(3) 0.033(3) 0.024(2) 0.019(3) 0.023(3)
N21 0.038(4) 0.033(3) 0.037(3) 0.016(2) 0.013(3) 0.014(2)
N31 0.044(4) 0.036(3) 0.026(3) 0.014(2) 0.011(2) 0.015(3)
C1 0.033(4) 0.034(3) 0.022(3) 0.016(3) 0.008(3) 0.002(3)
C2 0.033(4) 0.036(3) 0.028(3) 0.019(3) 0.006(3) 0.010(3)
C3 0.036(4) 0.026(3) 0.026(3) 0.013(2) 0.008(3) 0.014(3)
C12 0.043(5) 0.049(4) 0.042(4) 0.031(3) 0.010(3) 0.017(3)
C13 0.054(5) 0.065(5) 0.041(4) 0.034(4) 0.009(3) 0.015(4)
C14 0.063(6) 0.056(5) 0.051(4) 0.038(4) 0.015(4) 0.019(4)
C15 0.069(6) 0.049(4) 0.046(4) 0.028(3) 0.019(4) 0.010(4)
C16 0.063(5) 0.045(4) 0.038(4) 0.026(3) 0.018(3) 0.013(4)
C22 0.049(5) 0.044(4) 0.042(4) 0.020(3) 0.015(3) 0.011(3)
C23 0.053(5) 0.043(4) 0.060(5) 0.005(4) 0.013(4) 0.018(4)
C24 0.066(6) 0.046(5) 0.068(5) -0.003(4) 0.014(4) 0.011(4)
C25 0.055(6) 0.060(5) 0.056(5) 0.002(4) -0.003(4) 0.010(4)
C26 0.041(5) 0.052(4) 0.046(4) 0.016(3) 0.006(3) 0.019(3)
C32 0.055(5) 0.042(4) 0.033(3) 0.013(3) 0.014(3) 0.014(3)
C33 0.064(6) 0.062(5) 0.035(4) 0.002(4) 0.017(4) 0.020(4)
C34 0.058(5) 0.047(4) 0.053(4) -0.007(4) 0.019(4) 0.010(4)
C35 0.050(5) 0.044(4) 0.048(4) 0.005(3) 0.016(4) 0.005(4)
C36 0.040(4) 0.049(4) 0.035(3) 0.016(3) 0.011(3) 0.020(3)
Fe2 0.0450(7) 0.0349(5) 0.0270(5) 0.0184(4) 0.0063(4) 0.0179(4)
N41 0.041(4) 0.034(3) 0.035(3) 0.024(2) 0.010(2) 0.016(3)
N42 0.034(3) 0.036(3) 0.030(3) 0.014(2) 0.011(2) 0.015(2)
N43 0.059(4) 0.039(3) 0.029(3) 0.017(2) 0.016(3) 0.014(3)
N44 0.072(5) 0.058(4) 0.034(3) 0.014(3) 0.020(3) 0.016(3)
N45 0.057(4) 0.059(4) 0.037(3) 0.011(3) 0.016(3) 0.019(3)
N46 0.043(4) 0.044(3) 0.031(3) 0.009(2) 0.010(2) 0.014(3)
N47 0.049(5) 0.065(4) 0.059(4) 0.011(3) 0.010(3) 0.028(3)
N48 0.042(4) 0.088(5) 0.061(4) 0.011(4) 0.001(3) 0.037(4)
N49 0.042(4) 0.073(4) 0.042(3) 0.012(3) 0.003(3) 0.032(3)
N50 0.048(4) 0.043(3) 0.029(3) 0.004(2) -0.001(3) 0.020(3)
N51 0.052(8) 0.034(4) 0.030(4) 0.018(3) 0.011(4) 0.021(5)
N51A 0.054(9) 0.036(5) 0.033(4) 0.019(4) 0.008(5) 0.022(5)
C52A 0.053(8) 0.041(4) 0.036(4) 0.020(4) 0.005(5) 0.020(5)
C53A 0.056(8) 0.044(4) 0.041(4) 0.026(4) 0.002(5) 0.018(6)
C54A 0.057(9) 0.042(5) 0.042(5) 0.026(4) 0.003(5) 0.014(6)
C55A 0.057(8) 0.040(4) 0.038(5) 0.023(4) 0.005(5) 0.017(6)
C56A 0.056(8) 0.038(5) 0.034(5) 0.022(4) 0.006(5) 0.019(5)
N61 0.057(4) 0.035(3) 0.029(3) 0.015(2) 0.013(3) 0.015(3)
N71 0.039(4) 0.047(3) 0.029(3) 0.012(2) 0.005(2) 0.025(3)
C41 0.033(4) 0.041(4) 0.030(3) 0.025(3) 0.007(3) 0.005(3)
C42 0.042(4) 0.032(3) 0.038(4) 0.018(3) 0.008(3) 0.012(3)
C43 0.045(5) 0.041(4) 0.036(4) 0.003(3) 0.008(3) 0.017(3)
C52 0.051(8) 0.041(4) 0.032(4) 0.022(4) 0.002(4) 0.019(5)
C53 0.057(8) 0.049(4) 0.039(4) 0.023(4) 0.006(5) 0.016(6)
C54 0.058(9) 0.041(4) 0.041(4) 0.027(4) 0.005(5) 0.016(6)
C55 0.057(8) 0.038(4) 0.041(4) 0.024(4) 0.005(5) 0.015(5)
C56 0.054(8) 0.040(4) 0.035(5) 0.021(4) 0.007(4) 0.020(5)
C62 0.069(6) 0.035(4) 0.045(4) 0.008(3) 0.003(4) 0.023(4)
C63 0.089(7) 0.041(4) 0.050(4) 0.011(4) 0.005(4) 0.033(4)
C64 0.085(7) 0.046(5) 0.047(4) -0.003(4) -0.003(4) 0.012(4)
C65 0.063(6) 0.041(4) 0.045(4) 0.012(3) -0.001(4) 0.008(4)
C66 0.051(5) 0.039(4) 0.038(4) 0.015(3) 0.004(3) 0.014(3)
C72 0.048(5) 0.048(4) 0.042(4) 0.003(3) 0.009(3) 0.011(4)
C73 0.059(6) 0.065(5) 0.058(5) -0.004(4) 0.016(4) 0.012(4)
C74 0.062(6) 0.070(6) 0.059(5) -0.014(4) -0.001(4) 0.023(5)
C75 0.068(6) 0.072(6) 0.043(4) 0.001(4) 0.010(4) 0.030(5)
C76 0.063(6) 0.048(4) 0.038(4) 0.011(3) 0.011(4) 0.016(4)
O1S 0.096(7) 0.094(6) 0.073(5) -0.004(4) 0.013(5) 0.000(5)
C3S 0.127(11) 0.095(9) 0.095(8) 0.050(7) 0.022(8) 0.025(8)
C4S 0.085(10) 0.160(11) 0.082(7) 0.017(8) 0.023(7) 0.014(8)
C5S 0.124(11) 0.173(12) 0.101(9) 0.014(9) 0.007(8) -0.001(9)
C6S 0.137(12) 0.183(13) 0.093(9) -0.014(9) 0.028(9) -0.014(11)
O1T 0.088(13) 0.128(12) 0.074(10) 0.043(10) 0.034(11) 0.002(11)
C3T 0.120(13) 0.156(13) 0.108(12) 0.017(12) 0.016(12) 0.002(12)
C4T 0.122(19) 0.185(18) 0.110(18) 0.007(16) 0.003(17) 0.002(17)
C5T 0.128(18) 0.191(17) 0.113(16) 0.017(15) 0.019(15) 0.007(16)
C6T 0.112(17) 0.169(16) 0.084(15) 0.036(15) 0.031(15) -0.007(15)
O2S 0.212(17) 0.175(16) 0.181(16) 0.052(15) 0.047(15) 0.066(14)
C7S 0.215(19) 0.175(17) 0.175(16) 0.046(15) 0.049(15) 0.069(15)
C8S 0.218(19) 0.140(18) 0.174(18) 0.041(17) 0.068(16) 0.071(17)
C9S 0.21(2) 0.122(18) 0.177(18) 0.044(16) 0.058(17) 0.069(16)
C10S 0.20(2) 0.138(18) 0.171(17) 0.056(17) 0.059(16) 0.070(17)
O2T 0.202(14) 0.217(13) 0.173(11) 0.034(10) 0.009(10) 0.079(10)
C7T 0.199(18) 0.178(15) 0.131(12) 0.040(11) 0.039(11) 0.096(13)
C8T 0.209(16) 0.136(12) 0.176(14) 0.051(11) 0.070(11) 0.078(12)
C9T 0.235(16) 0.144(12) 0.181(13) 0.047(11) 0.043(12) 0.058(12)
C10T 0.212(16) 0.178(13) 0.189(14) 0.040(11) 0.050(13) 0.078(11)
N1S 0.099(7) 0.059(4) 0.078(5) 0.018(4) 0.013(5) 0.023(4)
C1S 0.092(8) 0.048(5) 0.068(5) 0.005(4) 0.017(5) 0.023(5)
C2S 0.101(9) 0.077(6) 0.086(7) 0.030(5) 0.009(6) 0.042(6)

loop_
_atom_type_symbol
_atom_type_description
_atom_type_scat_dispersion_real
_atom_type_scat_dispersion_imag
_atom_type_scat_source
C C 0.0033 0.0016 'International Tables Vol C Tables 4.2.6.8 and 6.1.1.4'
H H 0.0000 0.0000 'International Tables Vol C Tables 4.2.6.8 and 6.1.1.4'
N N 0.0061 0.0033 'International Tables Vol C Tables 4.2.6.8 and 6.1.1.4'
Fe Fe 0.3463 0.8444 'International Tables Vol C Tables 4.2.6.8 and 6.1.1.4'
O O 0.0106 0.0060 'International Tables Vol C Tables 4.2.6.8 and 6.1.1.4'

loop_
_geom_angle_atom_site_label_1
_geom_angle_atom_site_label_2
_geom_angle_atom_site_label_3
_geom_angle
_geom_angle_site_symmetry_1
_geom_angle_site_symmetry_3
_geom_angle_publ_flag
N1 Fe1 N2 89.74(18) 2_767 . ?
N1 Fe1 N10 171.78(17) 2_767 . ?
N1 Fe1 N11 94.52(19) 2_767 . ?
N1 Fe1 N21 88.8(2) 2_767 . ?
N1 Fe1 N31 88.3(2) 2_767 . ?
N10 Fe1 N2 82.25(18) . . ?
N10 Fe1 N11 93.46(19) . . ?
N10 Fe1 N21 88.9(2) . . ?
N10 Fe1 N31 93.4(2) . . ?
N11 Fe1 N2 175.6(2) . . ?
N11 Fe1 N21 92.12(19) . . ?
N11 Fe1 N31 92.27(19) . . ?
N21 Fe1 N2 87.02(18) . . ?
N31 Fe1 N2 88.79(18) . . ?
N31 Fe1 N21 174.91(18) . . ?
C1 N1 Fe1 147.7(5) . 2_767 ?
C1 N2 Fe1 118.9(4) . . ?
C1 N2 C2 117.2(5) . . ?
C2 N2 Fe1 119.1(3) . . ?
C2 N3 N4 105.1(5) . . ?
N5 N4 N3 111.7(5) . . ?
N4 N5 N6 106.0(5) . . ?
N5 N6 C3 122.1(5) . . ?
C2 N6 N5 108.8(4) . . ?
C2 N6 C3 129.0(5) . . ?
C3 N7 N8 102.7(5) . . ?
N9 N8 N7 110.2(5) . . ?
N8 N9 N10 109.1(5) . . ?
N9 N10 Fe1 129.8(4) . . ?
C3 N10 Fe1 126.8(4) . . ?
C3 N10 N9 103.4(5) . . ?
C12 N11 Fe1 120.4(4) . . ?
C16 N11 Fe1 121.6(4) . . ?
C16 N11 C12 118.0(5) . . ?
C22 N21 Fe1 120.5(4) . . ?
C26 N21 Fe1 122.6(4) . . ?
C26 N21 C22 116.3(6) . . ?
C32 N31 Fe1 122.9(5) . . ?
C32 N31 C36 117.5(6) . . ?
C36 N31 Fe1 119.5(4) . . ?
N1 C1 N2 173.6(6) . . ?
N3 C2 N2 129.4(6) . . ?
N3 C2 N6 108.5(5) . . ?
N6 C2 N2 122.1(5) . . ?
N7 C3 N6 123.3(5) . . ?
N7 C3 N10 114.7(5) . . ?
N10 C3 N6 122.0(6) . . ?
N11 C12 H12 119.0 . . ?
N11 C12 C13 121.9(7) . . ?
C13 C12 H12 119.0 . . ?
C12 C13 H13 120.9 . . ?
C14 C13 C12 118.2(7) . . ?
C14 C13 H13 120.9 . . ?
C13 C14 H14 119.9 . . ?
C15 C14 C13 120.2(6) . . ?
C15 C14 H14 119.9 . . ?
C14 C15 H15 120.8 . . ?
C14 C15 C16 118.4(7) . . ?
C16 C15 H15 120.8 . . ?
N11 C16 C15 123.3(7) . . ?
N11 C16 H16 118.3 . . ?
C15 C16 H16 118.3 . . ?
N21 C22 H22 118.3 . . ?
N21 C22 C23 123.4(7) . . ?
C23 C22 H22 118.3 . . ?
C22 C23 H23 120.3 . . ?
C22 C23 C24 119.4(7) . . ?
C24 C23 H23 120.3 . . ?
C23 C24 H24 120.9 . . ?
C23 C24 C25 118.3(7) . . ?
C25 C24 H24 120.9 . . ?
C24 C25 H25 120.6 . . ?
C26 C25 C24 118.7(7) . . ?
C26 C25 H25 120.6 . . ?
N21 C26 C25 123.9(7) . . ?
N21 C26 H26 118.1 . . ?
C25 C26 H26 118.1 . . ?
N31 C32 H32 118.2 . . ?
N31 C32 C33 123.6(7) . . ?
C33 C32 H32 118.2 . . ?
C32 C33 H33 120.6 . . ?
C32 C33 C34 118.8(7) . . ?
C34 C33 H33 120.6 . . ?
C33 C34 H34 120.8 . . ?
C35 C34 C33 118.4(7) . . ?
C35 C34 H34 120.8 . . ?
C34 C35 H35 120.2 . . ?
C34 C35 C36 119.7(7) . . ?
C36 C35 H35 120.2 . . ?
N31 C36 C35 121.9(6) . . ?
N31 C36 H36 119.0 . . ?
C35 C36 H36 119.0 . . ?
N41 Fe2 N42 87.91(18) 2_576 . ?
N41 Fe2 N50 169.44(18) 2_576 . ?
N41 Fe2 N51 94.0(7) 2_576 . ?
N41 Fe2 N51A 87.0(8) 2_576 . ?
N41 Fe2 N61 89.1(2) 2_576 . ?
N41 Fe2 N71 88.5(2) 2_576 . ?
N50 Fe2 N42 81.75(19) . . ?
N50 Fe2 N51 96.3(7) . . ?
N50 Fe2 N51A 103.1(8) . . ?
N50 Fe2 N61 88.5(2) . . ?
N50 Fe2 N71 93.6(2) . . ?
N51 Fe2 N42 177.9(8) . . ?
N51 Fe2 N61 91.2(7) . . ?
N51 Fe2 N71 90.8(8) . . ?
N51A Fe2 N42 173.6(7) . . ?
N61 Fe2 N42 88.17(18) . . ?
N61 Fe2 N51A 87.8(10) . . ?
N71 Fe2 N42 89.95(19) . . ?
N71 Fe2 N51A 93.9(10) . . ?
N71 Fe2 N61 176.99(19) . . ?
C41 N41 Fe2 148.4(5) . 2_576 ?
C41 N42 Fe2 119.6(4) . . ?
C41 N42 C42 116.7(5) . . ?
C42 N42 Fe2 118.9(4) . . ?
C42 N43 N44 105.2(5) . . ?
N45 N44 N43 111.9(5) . . ?
N44 N45 N46 105.2(5) . . ?
N45 N46 C43 122.4(6) . . ?
C42 N46 N45 109.2(5) . . ?
C42 N46 C43 128.3(5) . . ?
C43 N47 N48 102.2(6) . . ?
N49 N48 N47 110.8(6) . . ?
N48 N49 N50 108.9(6) . . ?
N49 N50 Fe2 130.7(4) . . ?
C43 N50 Fe2 126.0(4) . . ?
C43 N50 N49 103.3(6) . . ?
C52 N51 Fe2 121.8(11) . . ?
C56 N51 Fe2 120.7(11) . . ?
C56 N51 C52 117.4(11) . . ?
C52A N51A Fe2 119.4(14) . . ?
C56A N51A Fe2 122.3(14) . . ?
C56A N51A C52A 117.5(14) . . ?
N51A C52A H52A 119.1 . . ?
N51A C52A C53A 121.8(16) . . ?
C53A C52A H52A 119.1 . . ?
C52A C53A H53A 120.8 . . ?
C54A C53A C52A 118.3(15) . . ?
C54A C53A H53A 120.8 . . ?
C53A C54A H54A 119.9 . . ?
C53A C54A C55A 120.1(14) . . ?
C55A C54A H54A 119.9 . . ?
C54A C55A H55A 121.0 . . ?
C56A C55A C54A 117.9(15) . . ?
C56A C55A H55A 121.0 . . ?
N51A C56A C55A 124.2(15) . . ?
N51A C56A H56A 117.9 . . ?
C55A C56A H56A 117.9 . . ?
C62 N61 Fe2 120.6(5) . . ?
C66 N61 Fe2 121.8(4) . . ?
C66 N61 C62 117.4(6) . . ?
C72 N71 Fe2 121.6(4) . . ?
C72 N71 C76 115.8(6) . . ?
C76 N71 Fe2 122.2(5) . . ?
N41 C41 N42 173.7(6) . . ?
N43 C42 N42 129.5(6) . . ?
N43 C42 N46 108.5(6) . . ?
N46 C42 N42 121.9(5) . . ?
N47 C43 N46 123.0(6) . . ?
N47 C43 N50 114.8(6) . . ?
N50 C43 N46 122.2(6) . . ?
N51 C52 H52 118.8 . . ?
N51 C52 C53 122.4(13) . . ?
C53 C52 H52 118.8 . . ?
C52 C53 H53 120.8 . . ?
C54 C53 C52 118.3(12) . . ?
C54 C53 H53 120.8 . . ?
C53 C54 H54 120.5 . . ?
C53 C54 C55 119.0(11) . . ?
C55 C54 H54 120.5 . . ?
C54 C55 H55 120.5 . . ?
C54 C55 C56 118.9(13) . . ?
C56 C55 H55 120.5 . . ?
N51 C56 C55 123.9(13) . . ?
N51 C56 H56 118.0 . . ?
C55 C56 H56 118.0 . . ?
N61 C62 H62 119.2 . . ?
N61 C62 C63 121.5(7) . . ?
C63 C62 H62 119.2 . . ?
C62 C63 H63 120.0 . . ?
C62 C63 C64 119.9(7) . . ?
C64 C63 H63 120.0 . . ?
C63 C64 H64 120.5 . . ?
C65 C64 C63 118.9(7) . . ?
C65 C64 H64 120.5 . . ?
C64 C65 H65 120.7 . . ?
C64 C65 C66 118.6(7) . . ?
C66 C65 H65 120.7 . . ?
N61 C66 C65 123.6(6) . . ?
N61 C66 H66 118.2 . . ?
C65 C66 H66 118.2 . . ?
N71 C72 H72 118.6 . . ?
N71 C72 C73 122.9(7) . . ?
C73 C72 H72 118.6 . . ?
C72 C73 H73 120.0 . . ?
C72 C73 C74 120.1(8) . . ?
C74 C73 H73 120.0 . . ?
C73 C74 H74 120.8 . . ?
C73 C74 C75 118.4(8) . . ?
C75 C74 H74 120.8 . . ?
C74 C75 H75 121.0 . . ?
C76 C75 C74 118.0(8) . . ?
C76 C75 H75 121.0 . . ?
N71 C76 C75 124.8(8) . . ?
N71 C76 H76 117.6 . . ?
C75 C76 H76 117.6 . . ?
C3S O1S C6S 108.8(7) . . ?
O1S C3S H3SA 109.3 . . ?
O1S C3S H3SB 109.3 . . ?
O1S C3S C4S 111.7(8) . . ?
H3SA C3S H3SB 107.9 . . ?
C4S C3S H3SA 109.3 . . ?
C4S C3S H3SB 109.3 . . ?
C3S C4S H4SA 111.1 . . ?
C3S C4S H4SB 111.1 . . ?
H4SA C4S H4SB 109.1 . . ?
C5S C4S C3S 103.2(7) . . ?
C5S C4S H4SA 111.1 . . ?
C5S C4S H4SB 111.1 . . ?
C4S C5S H5SA 110.7 . . ?
C4S C5S H5SB 110.7 . . ?
C4S C5S C6S 105.2(8) . . ?
H5SA C5S H5SB 108.8 . . ?
C6S C5S H5SA 110.7 . . ?
C6S C5S H5SB 110.7 . . ?
O1S C6S C5S 108.6(7) . . ?
O1S C6S H6SA 110.0 . . ?
O1S C6S H6SB 110.0 . . ?
C5S C6S H6SA 110.0 . . ?
C5S C6S H6SB 110.0 . . ?
H6SA C6S H6SB 108.4 . . ?
C6T O1T C3T 108.2(11) . . ?
O1T C3T H3TA 109.8 . . ?
O1T C3T H3TB 109.8 . . ?
O1T C3T C4T 109.3(12) . . ?
H3TA C3T H3TB 108.3 . . ?
C4T C3T H3TA 109.8 . . ?
C4T C3T H3TB 109.8 . . ?
C3T C4T H4TA 110.9 . . ?
C3T C4T H4TB 110.9 . . ?
C3T C4T C5T 104.0(10) . . ?
H4TA C4T H4TB 109.0 . . ?
C5T C4T H4TA 110.9 . . ?
C5T C4T H4TB 110.9 . . ?
C4T C5T H5TA 110.8 . . ?
C4T C5T H5TB 110.8 . . ?
H5TA C5T H5TB 108.9 . . ?
C6T C5T C4T 104.6(9) . . ?
C6T C5T H5TA 110.8 . . ?
C6T C5T H5TB 110.8 . . ?
O1T C6T C5T 110.5(10) . . ?
O1T C6T H6TA 109.6 . . ?
O1T C6T H6TB 109.6 . . ?
C5T C6T H6TA 109.6 . . ?
C5T C6T H6TB 109.6 . . ?
H6TA C6T H6TB 108.1 . . ?
C7S O2S C10S 105.4(14) . . ?
O2S C7S H7SA 110.2 . . ?
O2S C7S H7SB 110.2 . . ?
O2S C7S C8S 107.7(13) . . ?
H7SA C7S H7SB 108.5 . . ?
C8S C7S H7SA 110.2 . . ?
C8S C7S H7SB 110.2 . . ?
C7S C8S H8SA 110.8 . . ?
C7S C8S H8SB 110.8 . . ?
C7S C8S C9S 104.8(9) . . ?
H8SA C8S H8SB 108.9 . . ?
C9S C8S H8SA 110.8 . . ?
C9S C8S H8SB 110.8 . . ?
C8S C9S H9SA 111.1 . . ?
C8S C9S H9SB 111.1 . . ?
H9SA C9S H9SB 109.1 . . ?
C10S C9S C8S 103.2(11) . . ?
C10S C9S H9SA 111.1 . . ?
C10S C9S H9SB 111.1 . . ?
O2S C10S C9S 106.8(14) . . ?
O2S C10S H10A 110.4 . . ?
O2S C10S H10B 110.4 . . ?
C9S C10S H10A 110.4 . . ?
C9S C10S H10B 110.4 . . ?
H10A C10S H10B 108.6 . . ?
C7T O2T C10T 108.6(9) . . ?
O2T C7T H7TA 110.0 . . ?
O2T C7T H7TB 110.0 . . ?
O2T C7T C8T 108.5(9) . . ?
H7TA C7T H7TB 108.4 . . ?
C8T C7T H7TA 110.0 . . ?
C8T C7T H7TB 110.0 . . ?
C7T C8T H8TA 111.3 . . ?
C7T C8T H8TB 111.3 . . ?
C7T C8T C9T 102.3(9) . . ?
H8TA C8T H8TB 109.2 . . ?
C9T C8T H8TA 111.3 . . ?
C9T C8T H8TB 111.3 . . ?
C8T C9T H9TA 111.4 . . ?
C8T C9T H9TB 111.4 . . ?
H9TA C9T H9TB 109.2 . . ?
C10T C9T C8T 102.0(8) . . ?
C10T C9T H9TA 111.4 . . ?
C10T C9T H9TB 111.4 . . ?
O2T C10T C9T 108.9(9) . . ?
O2T C10T H10C 109.9 . . ?
O2T C10T H10D 109.9 . . ?
C9T C10T H10C 109.9 . . ?
C9T C10T H10D 109.9 . . ?
H10C C10T H10D 108.3 . . ?
N1S C1S C2S 175.3(11) . . ?
C1S C2S H2SA 109.5 . . ?
C1S C2S H2SB 109.5 . . ?
C1S C2S H2SC 109.5 . . ?
H2SA C2S H2SB 109.5 . . ?
H2SA C2S H2SC 109.5 . . ?
H2SB C2S H2SC 109.5 . . ?

loop_
_geom_bond_atom_site_label_1
_geom_bond_atom_site_label_2
_geom_bond_distance
_geom_bond_site_symmetry_2
_geom_bond_publ_flag
Fe1 N1 2.122(6) 2_767 ?
Fe1 N2 2.217(4) . ?
Fe1 N10 2.123(6) . ?
Fe1 N11 2.163(4) . ?
Fe1 N21 2.212(5) . ?
Fe1 N31 2.178(5) . ?
N1 C1 1.158(8) . ?
N2 C1 1.291(8) . ?
N2 C2 1.350(7) . ?
N3 N4 1.372(7) . ?
N3 C2 1.317(7) . ?
N4 N5 1.280(7) . ?
N5 N6 1.349(7) . ?
N6 C2 1.342(8) . ?
N6 C3 1.405(7) . ?
N7 N8 1.362(6) . ?
N7 C3 1.300(8) . ?
N8 N9 1.291(7) . ?
N9 N10 1.352(7) . ?
N10 C3 1.317(7) . ?
N11 C12 1.355(9) . ?
N11 C16 1.326(9) . ?
N21 C22 1.348(8) . ?
N21 C26 1.326(8) . ?
N31 C32 1.322(8) . ?
N31 C36 1.343(8) . ?
C12 H12 0.9500 . ?
C12 C13 1.384(8) . ?
C13 H13 0.9500 . ?
C13 C14 1.384(10) . ?
C14 H14 0.9500 . ?
C14 C15 1.357(10) . ?
C15 H15 0.9500 . ?
C15 C16 1.379(8) . ?
C16 H16 0.9500 . ?
C22 H22 0.9500 . ?
C22 C23 1.351(9) . ?
C23 H23 0.9500 . ?
C23 C24 1.365(11) . ?
C24 H24 0.9500 . ?
C24 C25 1.380(11) . ?
C25 H25 0.9500 . ?
C25 C26 1.359(10) . ?
C26 H26 0.9500 . ?
C32 H32 0.9500 . ?
C32 C33 1.354(9) . ?
C33 H33 0.9500 . ?
C33 C34 1.376(10) . ?
C34 H34 0.9500 . ?
C34 C35 1.361(9) . ?
C35 H35 0.9500 . ?
C35 C36 1.366(9) . ?
C36 H36 0.9500 . ?
Fe2 N41 2.125(6) 2_576 ?
Fe2 N42 2.211(5) . ?
Fe2 N50 2.137(6) . ?
Fe2 N51 2.146(16) . ?
Fe2 N51A 2.21(2) . ?
Fe2 N61 2.185(5) . ?
Fe2 N71 2.164(5) . ?
N41 C41 1.140(8) . ?
N42 C41 1.313(8) . ?
N42 C42 1.352(8) . ?
N43 N44 1.361(8) . ?
N43 C42 1.322(7) . ?
N44 N45 1.290(8) . ?
N45 N46 1.357(7) . ?
N46 C42 1.331(8) . ?
N46 C43 1.405(8) . ?
N47 N48 1.357(8) . ?
N47 C43 1.298(9) . ?
N48 N49 1.284(9) . ?
N49 N50 1.347(7) . ?
N50 C43 1.316(8) . ?
N51 C52 1.332(13) . ?
N51 C56 1.297(13) . ?
N51A C52A 1.342(15) . ?
N51A C56A 1.302(15) . ?
C52A H52A 0.9500 . ?
C52A C53A 1.399(15) . ?
C53A H53A 0.9500 . ?
C53A C54A 1.338(19) . ?
C54A H54A 0.9500 . ?
C54A C55A 1.370(18) . ?
C55A H55A 0.9500 . ?
C55A C56A 1.366(14) . ?
C56A H56A 0.9500 . ?
N61 C62 1.342(8) . ?
N61 C66 1.333(8) . ?
N71 C72 1.333(9) . ?
N71 C76 1.337(8) . ?
C52 H52 0.9500 . ?
C52 C53 1.396(13) . ?
C53 H53 0.9500 . ?
C53 C54 1.357(17) . ?
C54 H54 0.9500 . ?
C54 C55 1.358(16) . ?
C55 H55 0.9500 . ?
C55 C56 1.371(13) . ?
C56 H56 0.9500 . ?
C62 H62 0.9500 . ?
C62 C63 1.365(9) . ?
C63 H63 0.9500 . ?
C63 C64 1.368(10) . ?
C64 H64 0.9500 . ?
C64 C65 1.355(10) . ?
C65 H65 0.9500 . ?
C65 C66 1.359(9) . ?
C66 H66 0.9500 . ?
C72 H72 0.9500 . ?
C72 C73 1.348(10) . ?
C73 H73 0.9500 . ?
C73 C74 1.360(11) . ?
C74 H74 0.9500 . ?
C74 C75 1.366(12) . ?
C75 H75 0.9500 . ?
C75 C76 1.347(10) . ?
C76 H76 0.9500 . ?
O1S C3S 1.422(8) . ?
O1S C6S 1.432(9) . ?
C3S H3SA 0.9900 . ?
C3S H3SB 0.9900 . ?
C3S C4S 1.537(9) . ?
C4S H4SA 0.9900 . ?
C4S H4SB 0.9900 . ?
C4S C5S 1.526(9) . ?
C5S H5SA 0.9900 . ?
C5S H5SB 0.9900 . ?
C5S C6S 1.563(9) . ?
C6S H6SA 0.9900 . ?
C6S H6SB 0.9900 . ?
O1T C3T 1.451(10) . ?
O1T C6T 1.440(10) . ?
C3T H3TA 0.9900 . ?
C3T H3TB 0.9900 . ?
C3T C4T 1.550(10) . ?
C4T H4TA 0.9900 . ?
C4T H4TB 0.9900 . ?
C4T C5T 1.559(10) . ?
C5T H5TA 0.9900 . ?
C5T H5TB 0.9900 . ?
C5T C6T 1.548(10) . ?
C6T H6TA 0.9900 . ?
C6T H6TB 0.9900 . ?
O2S C7S 1.454(10) . ?
O2S C10S 1.456(10) . ?
C7S H7SA 0.9900 . ?
C7S H7SB 0.9900 . ?
C7S C8S 1.550(10) . ?
C8S H8SA 0.9900 . ?
C8S H8SB 0.9900 . ?
C8S C9S 1.558(10) . ?
C9S H9SA 0.9900 . ?
C9S H9SB 0.9900 . ?
C9S C10S 1.558(10) . ?
C10S H10A 0.9900 . ?
C10S H10B 0.9900 . ?
O2T C7T 1.422(9) . ?
O2T C10T 1.449(10) . ?
C7T H7TA 0.9900 . ?
C7T H7TB 0.9900 . ?
C7T C8T 1.524(10) . ?
C8T H8TA 0.9900 . ?
C8T H8TB 0.9900 . ?
C8T C9T 1.564(9) . ?
C9T H9TA 0.9900 . ?
C9T H9TB 0.9900 . ?
C9T C10T 1.549(10) . ?
C10T H10C 0.9900 . ?
C10T H10D 0.9900 . ?
N1S C1S 1.125(10) . ?
C1S C2S 1.446(12) . ?
C2S H2SA 0.9800 . ?
C2S H2SB 0.9800 . ?
C2S H2SC 0.9800 . ?

loop_
_geom_torsion_atom_site_label_1
_geom_torsion_atom_site_label_2
_geom_torsion_atom_site_label_3
_geom_torsion_atom_site_label_4
_geom_torsion
_geom_torsion_site_symmetry_1
_geom_torsion_site_symmetry_2
_geom_torsion_site_symmetry_3
_geom_torsion_site_symmetry_4
_geom_torsion_publ_flag
Fe1 N2 C2 N3 142.1(5) . . . . ?
Fe1 N2 C2 N6 -36.7(8) . . . . ?
Fe1 N10 C3 N6 3.1(8) . . . . ?
Fe1 N10 C3 N7 -176.4(4) . . . . ?
Fe1 N11 C12 C13 -176.3(5) . . . . ?
Fe1 N11 C16 C15 176.3(5) . . . . ?
Fe1 N21 C22 C23 -172.2(5) . . . . ?
Fe1 N21 C26 C25 171.7(6) . . . . ?
Fe1 N31 C32 C33 -176.8(5) . . . . ?
Fe1 N31 C36 C35 177.0(5) . . . . ?
N3 N4 N5 N6 -0.4(7) . . . . ?
N4 N3 C2 N2 -179.8(6) . . . . ?
N4 N3 C2 N6 -0.9(7) . . . . ?
N4 N5 N6 C2 -0.1(7) . . . . ?
N4 N5 N6 C3 -176.4(5) . . . . ?
N5 N6 C2 N2 179.7(5) . . . . ?
N5 N6 C2 N3 0.6(7) . . . . ?
N5 N6 C3 N7 19.6(9) . . . . ?
N5 N6 C3 N10 -159.9(5) . . . . ?
N7 N8 N9 N10 0.2(7) . . . . ?
N8 N7 C3 N6 179.4(5) . . . . ?
N8 N7 C3 N10 -1.0(7) . . . . ?
N8 N9 N10 Fe1 176.7(4) . . . . ?
N8 N9 N10 C3 -0.8(6) . . . . ?
N9 N10 C3 N6 -179.3(5) . . . . ?
N9 N10 C3 N7 1.2(7) . . . . ?
N11 C12 C13 C14 -1.4(11) . . . . ?
N21 C22 C23 C24 0.6(11) . . . . ?
N31 C32 C33 C34 -0.5(11) . . . . ?
C1 N2 C2 N3 -13.0(10) . . . . ?
C1 N2 C2 N6 168.2(6) . . . . ?
C2 N3 N4 N5 0.8(7) . . . . ?
C2 N6 C3 N7 -155.9(6) . . . . ?
C2 N6 C3 N10 24.6(9) . . . . ?
C3 N6 C2 N2 -4.3(10) . . . . ?
C3 N6 C2 N3 176.6(5) . . . . ?
C3 N7 N8 N9 0.4(6) . . . . ?
C12 N11 C16 C15 -2.0(10) . . . . ?
C12 C13 C14 C15 0.8(12) . . . . ?
C13 C14 C15 C16 -0.8(12) . . . . ?
C14 C15 C16 N11 1.5(12) . . . . ?
C16 N11 C12 C13 2.0(10) . . . . ?
C22 N21 C26 C25 0.2(10) . . . . ?
C22 C23 C24 C25 -0.4(12) . . . . ?
C23 C24 C25 C26 0.1(13) . . . . ?
C24 C25 C26 N21 0.0(12) . . . . ?
C26 N21 C22 C23 -0.5(10) . . . . ?
C32 N31 C36 C35 -0.3(9) . . . . ?
C32 C33 C34 C35 0.3(11) . . . . ?
C33 C34 C35 C36 -0.2(11) . . . . ?
C34 C35 C36 N31 0.2(10) . . . . ?
C36 N31 C32 C33 0.5(9) . . . . ?
Fe2 N42 C42 N43 138.3(6) . . . . ?
Fe2 N42 C42 N46 -37.6(8) . . . . ?
Fe2 N50 C43 N46 0.4(9) . . . . ?
Fe2 N50 C43 N47 179.5(4) . . . . ?
Fe2 N51 C52 C53 173.4(15) . . . . ?
Fe2 N51 C56 C55 -174.6(17) . . . . ?
Fe2 N51A C52A C53A 170(2) . . . . ?
Fe2 N51A C56A C55A -168(2) . . . . ?
Fe2 N61 C62 C63 -175.0(6) . . . . ?
Fe2 N61 C66 C65 173.7(5) . . . . ?
Fe2 N71 C72 C73 173.3(5) . . . . ?
Fe2 N71 C76 C75 -172.5(6) . . . . ?
N43 N44 N45 N46 0.6(8) . . . . ?
N44 N43 C42 N42 -176.3(7) . . . . ?
N44 N43 C42 N46 0.1(7) . . . . ?
N44 N45 N46 C42 -0.6(7) . . . . ?
N44 N45 N46 C43 -177.2(6) . . . . ?
N45 N46 C42 N42 177.0(6) . . . . ?
N45 N46 C42 N43 0.3(7) . . . . ?
N45 N46 C43 N47 25.7(10) . . . . ?
N45 N46 C43 N50 -155.2(6) . . . . ?
N47 N48 N49 N50 1.5(8) . . . . ?
N48 N47 C43 N46 178.6(6) . . . . ?
N48 N47 C43 N50 -0.5(8) . . . . ?
N48 N49 N50 Fe2 -179.7(5) . . . . ?
N48 N49 N50 C43 -1.7(7) . . . . ?
N49 N50 C43 N46 -177.8(6) . . . . ?
N49 N50 C43 N47 1.4(8) . . . . ?
N51 C52 C53 C54 1(3) . . . . ?
N51A C52A C53A C54A -2(4) . . . . ?
C52A N51A C56A C55A 2(4) . . . . ?
C52A C53A C54A C55A 2(3) . . . . ?
C53A C54A C55A C56A -1(3) . . . . ?
C54A C55A C56A N51A -2(4) . . . . ?
C56A N51A C52A C53A 0(4) . . . . ?
N61 C62 C63 C64 1.7(13) . . . . ?
N71 C72 C73 C74 -0.2(12) . . . . ?
C41 N42 C42 N43 -17.1(10) . . . . ?
C41 N42 C42 N46 167.0(6) . . . . ?
C42 N43 N44 N45 -0.5(8) . . . . ?
C42 N46 C43 N47 -150.2(7) . . . . ?
C42 N46 C43 N50 28.9(10) . . . . ?
C43 N46 C42 N42 -6.7(11) . . . . ?
C43 N46 C42 N43 176.7(6) . . . . ?
C43 N47 N48 N49 -0.6(8) . . . . ?
C52 N51 C56 C55 2(3) . . . . ?
C52 C53 C54 C55 1(2) . . . . ?
C53 C54 C55 C56 -2(2) . . . . ?
C54 C55 C56 N51 1(3) . . . . ?
C56 N51 C52 C53 -3(3) . . . . ?
C62 N61 C66 C65 -1.0(11) . . . . ?
C62 C63 C64 C65 -1.8(14) . . . . ?
C63 C64 C65 C66 0.6(13) . . . . ?
C64 C65 C66 N61 0.8(12) . . . . ?
C66 N61 C62 C63 -0.3(11) . . . . ?
C72 N71 C76 C75 0.9(10) . . . . ?
C72 C73 C74 C75 -0.1(12) . . . . ?
C73 C74 C75 C76 0.8(12) . . . . ?
C74 C75 C76 N71 -1.2(12) . . . . ?
C76 N71 C72 C73 -0.1(10) . . . . ?
O1S C3S C4S C5S -11.9(19) . . . . ?
C3S O1S C6S C5S 7.5(18) . . . . ?
C3S C4S C5S C6S 15(2) . . . . ?
C4S C5S C6S O1S -15(2) . . . . ?
C6S O1S C3S C4S 2.8(17) . . . . ?
O1T C3T C4T C5T -18(6) . . . . ?
C3T O1T C6T C5T -11(6) . . . . ?
C3T C4T C5T C6T 11(7) . . . . ?
C4T C5T C6T O1T 0(7) . . . . ?
C6T O1T C3T C4T 19(6) . . . . ?
O2S C7S C8S C9S -15(7) . . . . ?
C7S O2S C10S C9S -36(4) . . . . ?
C7S C8S C9S C10S -6(7) . . . . ?
C8S C9S C10S O2S 26(6) . . . . ?
C10S O2S C7S C8S 32(5) . . . . ?
O2T C7T C8T C9T 31(2) . . . . ?
C7T O2T C10T C9T 1(3) . . . . ?
C7T C8T C9T C10T -28(2) . . . . ?
C8T C9T C10T O2T 18(3) . . . . ?
C10T O2T C7T C8T -20(3) . . . . ?
